data_3000297
loop_
_publ_author_name
'Shenzhen Chang'

_publ_section_title
;
 Highly Efficient Synthesis of p-Benzoquinones Catalyzed by Robust
 Two-Dimensional POM-Based Coordination Polymers
;
_journal_name_full 'To be published in ACS Applied Materials & Interfaces'
_journal_page_first XXXX
_journal_volume 13
_journal_year 2021
_chemical_formula_sum 'C36 H39 Cu6 N30 O46 P W12'
_chemical_formula_weight 4246.38
_space_group_crystal_system triclinic
_space_group_IT_number 2
_space_group_name_Hall '-P 1'
_space_group_name_H-M_alt 'P -1'
_atom_sites_solution_hydrogens geom
_audit_creation_method SHELXL-2018/3
_cell_angle_alpha 99.945(3)
_cell_angle_beta 98.598(3)
_cell_angle_gamma 113.109(3)
_cell_formula_units_Z 1
_cell_length_a 12.0101(11)
_cell_length_b 12.3947(12)
_cell_length_c 13.9307(13)
_cell_measurement_reflns_used 6428
_cell_measurement_temperature 150(2)
_cell_measurement_theta_max 25.027
_cell_measurement_theta_min 2.510
_cell_volume 1823.9(3)
_computing_cell_refinement 'Bruker SMART'
_computing_data_collection 'Bruker SMART'
_computing_data_reduction 'Bruker SAINT'
_computing_molecular_graphics 'Bruker SHELXTL'
_computing_publication_material 'Bruker SHELXTL'
_computing_structure_refinement 'SHELXL-2018/3 (Sheldrick, 2018)'
_computing_structure_solution 'SHELXT 2014/5 (Sheldrick, 2014)'
_diffrn_ambient_temperature 150(2)
_diffrn_measured_fraction_theta_full 0.998
_diffrn_measured_fraction_theta_max 0.998
_diffrn_measurement_device_type 'Bruker Smart Apex CCD'
_diffrn_measurement_method 'phi and omega scans'
_diffrn_radiation_type MoK\a
_diffrn_radiation_wavelength 0.71073
_diffrn_reflns_av_R_equivalents 0.0456
_diffrn_reflns_av_unetI/netI 0.0439
_diffrn_reflns_Laue_measured_fraction_full 0.998
_diffrn_reflns_Laue_measured_fraction_max 0.998
_diffrn_reflns_limit_h_max 14
_diffrn_reflns_limit_h_min -14
_diffrn_reflns_limit_k_max 14
_diffrn_reflns_limit_k_min -14
_diffrn_reflns_limit_l_max 16
_diffrn_reflns_limit_l_min -16
_diffrn_reflns_number 22881
_diffrn_reflns_point_group_measured_fraction_full 0.998
_diffrn_reflns_point_group_measured_fraction_max 0.998
_diffrn_reflns_theta_full 25.027
_diffrn_reflns_theta_max 25.027
_diffrn_reflns_theta_min 2.510
_exptl_absorpt_coefficient_mu 20.682
_exptl_absorpt_correction_T_max 0.009
_exptl_absorpt_correction_T_min 0.008
_exptl_absorpt_correction_type multi-scan
_exptl_absorpt_process_details 'ABSCOR by T.Higashi 8 March, 1995'
_exptl_crystal_colour BLACK
_exptl_crystal_density_diffrn 3.866
_exptl_crystal_density_method 'not measured'
_exptl_crystal_description FLAKE
_exptl_crystal_F_000 1910
_exptl_crystal_size_max 0.250
_exptl_crystal_size_mid 0.240
_exptl_crystal_size_min 0.230
_refine_diff_density_max 1.888
_refine_diff_density_min -3.930
_refine_diff_density_rms 0.305
_refine_ls_extinction_coef 0.00027(5)
_refine_ls_extinction_expression Fc^*^=kFc[1+0.001xFc^2^\l^3^/sin(2\q)]^-1/4^
_refine_ls_extinction_method 'SHELXL-2018/3 (Sheldrick 2018)'
_refine_ls_goodness_of_fit_ref 1.048
_refine_ls_hydrogen_treatment constr
_refine_ls_matrix_type full
_refine_ls_number_parameters 657
_refine_ls_number_reflns 6428
_refine_ls_number_restraints 102
_refine_ls_restrained_S_all 1.045
_refine_ls_R_factor_all 0.0560
_refine_ls_R_factor_gt 0.0439
_refine_ls_shift/su_max 0.001
_refine_ls_shift/su_mean 0.000
_refine_ls_structure_factor_coef Fsqd
_refine_ls_weighting_details 'w=1/[\s^2^(Fo^2^)+(0.0403P)^2^+65.9703P] where P=(Fo^2^+2Fc^2^)/3'
_refine_ls_weighting_scheme calc
_refine_ls_wR_factor_gt 0.1061
_refine_ls_wR_factor_ref 0.1124
_reflns_Friedel_coverage 0.000
_reflns_Friedel_fraction_full .
_reflns_Friedel_fraction_max .
_reflns_number_gt 5427
_reflns_number_total 6428
_reflns_threshold_expression 'I > 2\s(I)'
_cod_data_source_file POMCP2.cif
_cod_data_source_block POMCP_2
_cod_depositor_comments 'Releasing structure 3000297 into public domain as published material.'
_cod_database_code 3000297
_shelx_shelxl_version_number 2018/3
_shelx_space_group_comment
;
The symmetry employed for this shelxl refinement is uniquely defined
by the following loop, which should always be used as a source of
symmetry information in preference to the above space-group names.
They are only intended as comments.
;
_shelx_estimated_absorpt_t_min 0.079
_shelx_estimated_absorpt_t_max 0.087

loop_
_space_group_symop_operation_xyz
'x, y, z'
'-x, -y, -z'

loop_
_atom_site_label
_atom_site_type_symbol
_atom_site_fract_x
_atom_site_fract_y
_atom_site_fract_z
_atom_site_U_iso_or_equiv
_atom_site_adp_type
_atom_site_occupancy
_atom_site_site_symmetry_order
_atom_site_calc_flag
_atom_site_refinement_flags_posn
_atom_site_refinement_flags_adp
_atom_site_refinement_flags_occupancy
_atom_site_disorder_assembly
_atom_site_disorder_group
P1 P -0.500000 1.000000 -0.500000 0.0083(9) Uani 1 2 d S . P . .
W1 W -0.52662(7) 0.91317(6) -0.27270(5) 0.03543(19) Uani 1 1 d . . . . .
W2 W -0.70977(6) 0.80397(6) -0.72982(5) 0.0389(2) Uani 1 1 d . . . . .
W3 W -0.48503(6) 0.72826(6) -0.60662(5) 0.03093(18) Uani 1 1 d . . . . .
W4 W -0.27256(6) 0.92350(6) -0.37800(5) 0.03013(18) Uani 1 1 d . . . . .
W5 W -0.73889(5) 0.71815(5) -0.50175(4) 0.02564(17) Uani 1 1 d . . . . .
W6 W -0.24709(5) 1.00677(5) -0.60671(4) 0.02117(16) Uani 1 1 d . . . . .
Cu1 Cu -0.73569(14) 0.37737(14) 0.04535(12) 0.0166(3) Uani 1 1 d . . . . .
Cu2 Cu -0.48624(14) 0.67014(14) 0.09395(11) 0.0156(3) Uani 1 1 d . . . . .
Cu3 Cu -0.61945(13) 0.86144(13) -0.01477(11) 0.0138(3) Uani 1 1 d . . . . .
O1 O -0.4194(14) 0.9431(14) -0.5209(12) 0.011(3) Uani 0.5 1 d . . P A .
O2 O -0.5696(14) 0.8668(15) -0.5525(11) 0.011(3) Uani 0.5 1 d . U P A .
O3 O -0.5986(14) 0.9349(14) -0.4477(11) 0.007(3) Uani 0.5 1 d . U P A .
O4 O -0.4210(14) 1.0026(14) -0.3906(11) 0.008(3) Uani 0.5 1 d . . P A .
O5 O -0.5436(8) 0.8675(8) -0.1682(6) 0.020(2) Uani 1 1 d . . . . .
O6 O -0.6381(11) 0.7671(10) -0.3710(8) 0.039(3) Uani 1 1 d . U . . .
O7 O -0.3458(11) 1.0327(10) -0.7083(8) 0.042(3) Uani 1 1 d . U . . .
O8 O -0.5725(16) 0.9231(14) -0.7491(14) 0.012(4) Uani 0.52(2) 1 d . U P A 1
O9 O -0.4168(16) 0.8759(15) -0.3301(14) 0.014(4) Uani 0.52(2) 1 d . U P A 1
O8' O -0.6092(15) 0.9279(14) -0.8011(13) 0.006(4) Uani 0.48(2) 1 d . U P A 2
O9' O -0.3760(16) 0.8707(15) -0.2775(14) 0.009(4) Uani 0.48(2) 1 d . U P A 2
O10 O -0.3522(9) 0.8413(10) -0.6449(8) 0.039(3) Uani 1 1 d . . . . .
O11 O -0.3741(9) 0.7789(10) -0.4784(7) 0.038(3) Uani 1 1 d . . . . .
O12 O -0.4800(15) 0.5977(11) -0.6518(10) 0.062(4) Uani 1 1 d . . . . .
O13 O -0.5889(16) 0.7618(19) -0.7074(13) 0.011(4) Uani 0.52(2) 1 d . U P A 1
O14 O -0.6086(16) 0.7025(19) -0.5390(13) 0.012(4) Uani 0.52(2) 1 d . U P A 1
O13' O -0.6041(18) 0.705(2) -0.7164(14) 0.011(4) Uani 0.48(2) 1 d . U P A 2
O14' O -0.6235(16) 0.643(2) -0.5485(13) 0.010(4) Uani 0.48(2) 1 d . U P A 2
O15 O -0.8093(8) 0.7149(8) -0.8380(6) 0.020(2) Uani 1 1 d . . . . .
O16 O -0.7850(9) 0.7279(14) -0.6347(7) 0.050(4) Uani 1 1 d . . . . .
O17 O -0.8496(9) 0.5859(9) -0.5017(10) 0.039(3) Uani 1 1 d . . . . .
O18 O -0.8071(13) 0.8256(10) -0.4608(8) 0.048(3) Uani 1 1 d . . . . .
O19 O -0.1964(9) 0.9889(9) -0.4755(8) 0.037(3) Uani 1 1 d . . . . .
O20 O -0.1655(9) 0.8866(10) -0.3196(8) 0.036(3) Uani 1 1 d . . . . .
O21 O -0.2431(17) 1.0845(15) -0.3274(14) 0.017(5) Uani 0.52(2) 1 d . U P A 1
O21' O -0.2007(15) 1.0815(14) -0.2765(13) 0.007(4) Uani 0.48(2) 1 d . U P A 2
O22 O -0.1262(9) 1.0172(10) -0.6552(8) 0.041(3) Uani 1 1 d . U . . .
OW1 O -0.3723(13) 0.3412(12) 0.2976(10) 0.059(4) Uani 1 1 d . . . . .
OW2 O 0.2738(12) 0.3941(11) 0.4507(9) 0.053(4) Uani 1 1 d . . . . .
OW3 O -0.5215(15) 0.6004(14) -0.3957(11) 0.070(4) Uani 1 1 d . . . . .
N1 N -0.2658(9) 0.8819(9) 0.0870(7) 0.012(2) Uani 1 1 d . . . . .
H1A H -0.212334 0.852819 0.105606 0.015 Uiso 1 1 calc R U . . .
N2 N -0.3892(9) 0.8333(9) 0.0809(7) 0.010(2) Uani 1 1 d . . . . .
N3 N -0.4374(9) 0.9047(9) 0.0497(7) 0.011(2) Uani 1 1 d . . . . .
N4 N -0.3475(9) 1.0003(9) 0.0345(7) 0.011(2) Uani 1 1 d . . . . .
N5 N 0.1094(9) 1.2379(9) 0.0367(7) 0.012(2) Uani 1 1 d . . . . .
N6 N -0.8553(9) 0.4991(9) -0.0657(8) 0.017(2) Uani 1 1 d . . . . .
H6B H -0.926002 0.433276 -0.089017 0.020 Uiso 1 1 calc R U . . .
N7 N -0.7549(9) 0.5120(9) -0.0018(8) 0.016(2) Uani 1 1 d . . . . .
N8 N -0.6684(9) 0.6247(9) 0.0158(7) 0.015(2) Uani 1 1 d . . . . .
N9 N -0.7126(9) 0.6857(9) -0.0371(7) 0.010(2) Uani 1 1 d . . . . .
N10 N -1.0847(11) 0.6330(10) -0.3090(8) 0.023(3) Uani 1 1 d . . . . .
N11 N -0.4656(10) 0.5355(9) 0.1361(8) 0.017(2) Uani 1 1 d . . . . .
N12 N -0.5628(11) 0.4247(11) 0.1094(9) 0.028(3) Uani 1 1 d . . . . .
N13 N -0.5343(12) 0.3507(10) 0.1506(10) 0.031(3) Uani 1 1 d . . . . .
N14 N -0.4179(11) 0.4066(10) 0.2046(9) 0.025(3) Uani 1 1 d . . . . .
H14A H -0.376183 0.375797 0.239485 0.030 Uiso 1 1 calc R U . . .
N15 N -0.0175(11) 0.7708(12) 0.3592(9) 0.033(3) Uani 1 1 d . . . . .
C1 C -0.2432(10) 0.9842(11) 0.0583(8) 0.009(2) Uani 1 1 d . . . . .
C2 C -0.1213(11) 1.0678(10) 0.0491(8) 0.012(2) Uani 1 1 d . . . . .
C3 C -0.0102(11) 1.0871(12) 0.1126(9) 0.016(3) Uani 1 1 d . . . . .
H3A H -0.011665 1.042005 0.161414 0.019 Uiso 1 1 calc R U . . .
C4 C 0.1004(11) 1.1705(11) 0.1046(9) 0.015(3) Uani 1 1 d . . . . .
H4A H 0.174896 1.182012 0.148690 0.018 Uiso 1 1 calc R U . . .
C5 C -0.1127(11) 1.1318(11) -0.0236(8) 0.011(2) Uani 1 1 d . U . . .
H5A H -0.185422 1.118014 -0.071203 0.014 Uiso 1 1 calc R U . . .
C6 C 0.0024(11) 1.2157(11) -0.0265(9) 0.013(3) Uani 1 1 d . . . . .
H6A H 0.006256 1.260441 -0.075797 0.016 Uiso 1 1 calc R U . . .
C7 C -0.8283(10) 0.6048(10) -0.0875(9) 0.010(2) Uani 1 1 d . . . . .
C8 C -0.9164(11) 0.6229(11) -0.1619(9) 0.012(2) Uani 1 1 d . U . . .
C9 C -0.8777(13) 0.6977(13) -0.2242(10) 0.024(3) Uani 1 1 d . . . . .
H9A H -0.791293 0.745798 -0.216611 0.029 Uiso 1 1 calc R U . . .
C10 C -0.9636(14) 0.7026(14) -0.2968(11) 0.033(4) Uani 1 1 d . . . . .
H10A H -0.937331 0.755713 -0.338896 0.040 Uiso 1 1 calc R U . . .
C11 C -1.0435(11) 0.5515(11) -0.1770(9) 0.016(3) Uani 1 1 d . . . . .
H11A H -1.072524 0.498124 -0.135665 0.019 Uiso 1 1 calc R U . . .
C12 C -1.1250(13) 0.5584(12) -0.2504(10) 0.022(3) Uani 1 1 d . . . . .
H12A H -1.211805 0.509879 -0.260688 0.026 Uiso 1 1 calc R U . . .
C13 C -0.3775(11) 0.5200(12) 0.1948(9) 0.016(3) Uani 1 1 d . . . . .
C14 C -0.2509(12) 0.6109(12) 0.2506(9) 0.018(3) Uani 1 1 d . . . . .
C15 C -0.1938(12) 0.7216(12) 0.2317(10) 0.021(3) Uani 1 1 d . . . . .
H15A H -0.236071 0.744537 0.181529 0.025 Uiso 1 1 calc R U . . .
C16 C -0.0752(13) 0.7993(13) 0.2854(12) 0.029(3) Uani 1 1 d . . . . .
H16A H -0.033637 0.874494 0.269837 0.034 Uiso 1 1 calc R U . . .
C17 C -0.1891(13) 0.5816(16) 0.3271(12) 0.038(4) Uani 1 1 d . . . . .
H17A H -0.228140 0.506193 0.343130 0.046 Uiso 1 1 calc R U . . .
C18 C -0.0713(16) 0.6628(19) 0.3787(13) 0.051(5) Uani 1 1 d . . . . .
H18A H -0.026856 0.642225 0.429291 0.062 Uiso 1 1 calc R U . . .

loop_
_atom_site_aniso_label
_atom_site_aniso_U_11
_atom_site_aniso_U_22
_atom_site_aniso_U_33
_atom_site_aniso_U_23
_atom_site_aniso_U_13
_atom_site_aniso_U_12
P1 0.006(2) 0.004(2) 0.010(2) -0.0042(16) 0.0061(16) -0.0025(16)
W1 0.0535(4) 0.0228(3) 0.0290(3) 0.0072(3) 0.0252(3) 0.0097(3)
W2 0.0230(3) 0.0367(4) 0.0275(3) -0.0163(3) 0.0084(3) -0.0078(3)
W3 0.0257(3) 0.0297(4) 0.0313(3) -0.0054(3) 0.0037(3) 0.0122(3)
W4 0.0207(3) 0.0231(3) 0.0477(4) 0.0084(3) 0.0132(3) 0.0089(3)
W5 0.0241(3) 0.0224(3) 0.0168(3) 0.0020(2) 0.0023(2) -0.0017(2)
W6 0.0191(3) 0.0268(3) 0.0207(3) 0.0060(2) 0.0087(2) 0.0116(2)
Cu1 0.0113(8) 0.0130(8) 0.0216(8) 0.0047(6) 0.0015(6) 0.0020(6)
Cu2 0.0121(8) 0.0142(8) 0.0164(8) 0.0036(6) -0.0003(6) 0.0030(6)
Cu3 0.0076(7) 0.0104(8) 0.0208(8) 0.0057(6) 0.0007(6) 0.0016(6)
O1 0.007(8) 0.005(8) 0.014(8) 0.001(6) 0.000(6) -0.003(6)
O2 0.008(5) 0.012(5) 0.009(5) 0.002(4) 0.002(4) 0.003(4)
O3 0.004(5) 0.007(5) 0.007(5) -0.002(4) 0.003(4) 0.002(4)
O4 0.008(8) 0.006(8) 0.007(8) -0.003(6) 0.005(6) 0.001(7)
O5 0.025(5) 0.023(5) 0.010(4) -0.002(4) 0.000(4) 0.011(4)
O6 0.052(5) 0.036(4) 0.031(4) 0.007(3) -0.008(3) 0.028(4)
O7 0.055(5) 0.030(4) 0.036(4) 0.001(3) -0.005(4) 0.023(4)
O8 0.013(6) 0.011(6) 0.010(6) 0.003(4) 0.005(4) 0.003(4)
O9 0.015(6) 0.012(6) 0.013(6) 0.004(4) 0.001(4) 0.004(4)
O8' 0.005(6) 0.007(6) 0.005(6) 0.003(4) 0.001(4) 0.001(4)
O9' 0.010(6) 0.008(6) 0.009(6) 0.001(4) 0.003(4) 0.004(4)
O10 0.024(6) 0.035(6) 0.033(6) 0.022(5) -0.016(5) -0.009(5)
O11 0.023(6) 0.039(6) 0.027(6) 0.022(5) -0.011(4) -0.011(5)
O12 0.113(12) 0.026(7) 0.060(8) 0.011(6) 0.065(9) 0.027(7)
O13 0.011(6) 0.011(6) 0.011(6) 0.004(4) 0.005(4) 0.003(4)
O14 0.013(6) 0.011(6) 0.012(6) 0.002(4) 0.003(4) 0.007(4)
O13' 0.013(6) 0.010(6) 0.012(6) 0.000(4) 0.006(4) 0.007(4)
O14' 0.009(6) 0.009(6) 0.011(6) -0.002(4) 0.007(4) 0.003(4)
O15 0.021(5) 0.020(5) 0.013(4) 0.001(4) 0.000(4) 0.005(4)
O16 0.018(5) 0.127(12) 0.014(5) 0.026(6) 0.010(4) 0.036(7)
O17 0.020(6) 0.016(5) 0.084(9) 0.018(6) 0.019(6) 0.006(5)
O18 0.094(10) 0.034(6) 0.018(5) -0.004(5) -0.014(6) 0.043(7)
O19 0.020(5) 0.032(6) 0.034(6) 0.016(5) -0.015(4) -0.010(5)
O20 0.020(5) 0.037(6) 0.032(6) 0.019(5) -0.012(4) -0.003(5)
O21 0.016(6) 0.017(6) 0.015(6) 0.005(4) 0.002(4) 0.005(4)
O21' 0.005(6) 0.008(6) 0.005(6) -0.002(4) 0.003(4) 0.000(4)
O22 0.022(5) 0.046(6) 0.038(5) -0.015(4) 0.022(4) 0.001(4)
OW1 0.070(9) 0.051(8) 0.051(8) 0.017(7) -0.007(7) 0.028(7)
OW2 0.069(9) 0.043(7) 0.044(7) -0.009(6) -0.026(6) 0.043(7)
OW3 0.095(12) 0.080(11) 0.064(9) 0.046(9) 0.041(9) 0.047(10)
N1 0.011(5) 0.016(5) 0.013(5) 0.009(4) 0.001(4) 0.008(4)
N2 0.011(5) 0.012(5) 0.005(5) 0.003(4) -0.002(4) 0.005(4)
N3 0.007(5) 0.014(5) 0.009(5) 0.003(4) 0.001(4) 0.002(4)
N4 0.008(5) 0.010(5) 0.009(5) -0.002(4) 0.000(4) 0.001(4)
N5 0.012(5) 0.016(5) 0.014(5) 0.008(4) 0.005(4) 0.010(4)
N6 0.008(5) 0.013(6) 0.025(6) 0.005(5) -0.001(4) 0.000(4)
N7 0.004(5) 0.015(6) 0.022(6) 0.004(4) 0.002(4) -0.001(4)
N8 0.012(5) 0.011(5) 0.015(5) 0.003(4) 0.002(4) -0.002(4)
N9 0.009(5) 0.016(5) 0.012(5) 0.006(4) 0.004(4) 0.011(4)
N10 0.024(6) 0.020(6) 0.016(6) 0.000(5) -0.006(5) 0.005(5)
N11 0.014(5) 0.014(6) 0.015(5) -0.005(4) 0.001(4) 0.002(5)
N12 0.017(6) 0.022(6) 0.033(7) -0.002(5) -0.003(5) 0.005(5)
N13 0.030(7) 0.009(6) 0.044(8) 0.008(5) -0.008(6) 0.005(5)
N14 0.024(6) 0.018(6) 0.029(6) 0.003(5) -0.009(5) 0.012(5)
N15 0.023(7) 0.036(8) 0.030(7) 0.015(6) 0.006(5) 0.001(6)
C1 0.004(5) 0.016(6) 0.002(5) -0.001(4) -0.001(4) 0.002(5)
C2 0.016(6) 0.008(6) 0.008(6) -0.002(5) 0.004(5) 0.003(5)
C3 0.014(6) 0.019(7) 0.015(6) 0.007(5) 0.002(5) 0.007(5)
C4 0.012(6) 0.018(7) 0.010(6) -0.001(5) 0.000(5) 0.005(5)
C5 0.009(4) 0.018(4) 0.008(4) 0.004(3) 0.001(3) 0.007(3)
C6 0.020(7) 0.010(6) 0.017(6) 0.011(5) 0.011(5) 0.009(5)
C7 0.006(6) 0.006(6) 0.014(6) 0.000(5) 0.003(5) -0.001(5)
C8 0.014(4) 0.010(4) 0.009(4) -0.001(3) 0.003(3) 0.004(3)
C9 0.018(7) 0.024(8) 0.017(7) 0.005(6) 0.001(5) -0.003(6)
C10 0.031(9) 0.031(9) 0.027(8) 0.021(7) 0.001(6) -0.001(7)
C11 0.014(6) 0.009(6) 0.020(7) 0.005(5) 0.001(5) 0.002(5)
C12 0.020(7) 0.016(7) 0.022(7) -0.004(6) -0.003(6) 0.006(6)
C13 0.013(6) 0.018(7) 0.015(6) -0.002(5) 0.007(5) 0.006(5)
C14 0.018(7) 0.024(7) 0.012(6) -0.001(5) 0.000(5) 0.011(6)
C15 0.020(7) 0.025(8) 0.028(7) 0.009(6) 0.008(6) 0.020(6)
C16 0.014(7) 0.022(8) 0.049(10) 0.003(7) 0.012(7) 0.007(6)
C17 0.010(7) 0.048(10) 0.043(10) 0.024(8) -0.007(6) -0.001(7)
C18 0.034(10) 0.075(14) 0.038(10) 0.031(10) -0.003(8) 0.014(10)

loop_
_atom_type_symbol
_atom_type_description
_atom_type_scat_dispersion_real
_atom_type_scat_dispersion_imag
_atom_type_scat_source
C C 0.0033 0.0016 'International Tables Vol C Tables 4.2.6.8 and 6.1.1.4'
H H 0.0000 0.0000 'International Tables Vol C Tables 4.2.6.8 and 6.1.1.4'
N N 0.0061 0.0033 'International Tables Vol C Tables 4.2.6.8 and 6.1.1.4'
O O 0.0106 0.0060 'International Tables Vol C Tables 4.2.6.8 and 6.1.1.4'
P P 0.1023 0.0942 'International Tables Vol C Tables 4.2.6.8 and 6.1.1.4'
Cu Cu 0.3201 1.2651 'International Tables Vol C Tables 4.2.6.8 and 6.1.1.4'
W W -0.8490 6.8722 'International Tables Vol C Tables 4.2.6.8 and 6.1.1.4'

loop_
_geom_angle_atom_site_label_1
_geom_angle_atom_site_label_2
_geom_angle_atom_site_label_3
_geom_angle
_geom_angle_site_symmetry_1
_geom_angle_site_symmetry_3
O1 P1 O1 180.0 2_474 .
O1 P1 O2 66.6(8) 2_474 2_474
O1 P1 O2 113.4(8) . 2_474
O1 P1 O2 113.4(8) 2_474 .
O1 P1 O2 66.6(8) . .
O2 P1 O2 180.0 2_474 .
O1 P1 O3 65.0(8) 2_474 .
O1 P1 O3 115.0(8) . .
O2 P1 O3 111.1(8) 2_474 .
O2 P1 O3 68.9(8) . .
O1 P1 O3 115.0(8) 2_474 2_474
O1 P1 O3 65.0(8) . 2_474
O2 P1 O3 68.9(8) 2_474 2_474
O2 P1 O3 111.1(8) . 2_474
O3 P1 O3 180.0 . 2_474
O1 P1 O4 107.3(8) 2_474 .
O1 P1 O4 72.7(8) . .
O2 P1 O4 76.0(8) 2_474 .
O2 P1 O4 104.0(8) . .
O3 P1 O4 75.0(8) . .
O3 P1 O4 105.0(8) 2_474 .
O1 P1 O4 72.7(8) 2_474 2_474
O1 P1 O4 107.3(8) . 2_474
O2 P1 O4 104.0(8) 2_474 2_474
O2 P1 O4 76.0(8) . 2_474
O3 P1 O4 105.0(8) . 2_474
O3 P1 O4 75.0(8) 2_474 2_474
O4 P1 O4 180.0(11) . 2_474
O5 W1 O9 113.3(7) . .
O5 W1 O8 114.1(6) . 2_474
O9 W1 O8 91.0(7) . 2_474
O5 W1 O7 101.1(5) . 2_474
O9 W1 O7 144.8(7) . 2_474
O8 W1 O7 81.2(7) 2_474 2_474
O5 W1 O6 100.3(5) . .
O9 W1 O6 79.8(6) . .
O8 W1 O6 145.2(7) 2_474 .
O7 W1 O6 87.3(5) 2_474 .
O5 W1 O8' 92.6(6) . 2_474
O9 W1 O8' 89.3(7) . 2_474
O8 W1 O8' 24.4(6) 2_474 2_474
O7 W1 O8' 96.5(6) 2_474 2_474
O6 W1 O8' 165.6(6) . 2_474
O5 W1 O9' 91.3(6) . .
O7 W1 O9' 167.5(6) 2_474 .
O6 W1 O9' 92.3(6) . .
O8' W1 O9' 81.1(7) 2_474 .
O5 W1 O4 157.9(5) . .
O9 W1 O4 52.3(7) . .
O8 W1 O4 55.6(6) 2_474 .
O7 W1 O4 96.6(5) 2_474 .
O6 W1 O4 93.7(5) . .
O8' W1 O4 72.1(6) 2_474 .
O9' W1 O4 71.0(6) . .
O15 W2 O13 109.0(7) . .
O15 W2 O21 112.0(7) . 2_474
O13 W2 O21 139.0(9) . 2_474
O15 W2 O8 111.9(6) . .
O13 W2 O8 73.2(9) . .
O21 W2 O8 90.5(7) 2_474 .
O15 W2 O16 102.3(5) . .
O13 W2 O16 92.2(7) . .
O21 W2 O16 80.2(7) 2_474 .
O8 W2 O16 145.6(7) . .
O15 W2 O8' 91.6(6) . .
O16 W2 O8' 164.4(6) . .
O15 W2 O21' 90.9(6) . 2_474
O13 W2 O21' 157.6(8) . 2_474
O21 W2 O21' 23.0(6) 2_474 2_474
O8 W2 O21' 90.3(7) . 2_474
O16 W2 O21' 93.4(6) . 2_474
O15 W2 O13' 97.2(6) . .
O16 W2 O13' 84.6(7) . .
O8' W2 O13' 101.0(7) . .
O21' W2 O13' 171.9(7) 2_474 .
O15 W2 O4 154.6(5) . 2_474
O13 W2 O4 88.8(8) . 2_474
O21 W2 O4 52.3(7) 2_474 2_474
O8 W2 O4 54.9(6) . 2_474
O16 W2 O4 94.8(5) . 2_474
O12 W3 O14 109.7(8) . .
O12 W3 O13' 92.7(9) . .
O12 W3 O10 102.9(6) . .
O14 W3 O10 147.4(8) . .
O13' W3 O10 95.1(7) . .
O12 W3 O11 100.1(7) . .
O14 W3 O11 86.0(6) . .
O13' W3 O11 166.5(8) . .
O10 W3 O11 86.3(4) . .
O12 W3 O13 110.2(8) . .
O14 W3 O13 86.7(7) . .
O10 W3 O13 84.0(6) . .
O11 W3 O13 149.5(7) . .
O12 W3 O14' 89.7(8) . .
O13' W3 O14' 86.6(8) . .
O10 W3 O14' 167.2(7) . .
O11 W3 O14' 89.2(6) . .
O12 W3 O2 159.2(6) . .
O14 W3 O2 53.2(8) . .
O13' W3 O2 75.7(7) . .
O10 W3 O2 95.3(5) . .
O11 W3 O2 90.9(5) . .
O13 W3 O2 61.5(7) . .
O14' W3 O2 72.7(7) . .
O12 W3 O1 161.4(7) . .
O14 W3 O1 83.1(8) . .
O13' W3 O1 101.9(8) . .
O10 W3 O1 64.8(5) . .
O11 W3 O1 66.6(5) . .
O13 W3 O1 83.2(7) . .
O14' W3 O1 102.4(7) . .
O2 W3 O1 38.9(5) . .
O20 W4 O9 112.9(7) . .
O20 W4 O21 113.2(7) . .
O9 W4 O21 88.2(7) . .
O20 W4 O19 101.3(5) . .
O9 W4 O19 145.6(7) . .
O21 W4 O19 81.8(7) . .
O20 W4 O11 101.7(5) . .
O9 W4 O11 80.8(6) . .
O21 W4 O11 145.0(7) . .
O19 W4 O11 88.7(4) . .
O20 W4 O21' 90.1(7) . .
O19 W4 O21' 94.3(6) . .
O11 W4 O21' 167.0(6) . .
O20 W4 O9' 89.5(6) . .
O19 W4 O9' 168.6(6) . .
O11 W4 O9' 92.8(6) . .
O21' W4 O9' 81.9(7) . .
O20 W4 O4 156.4(5) . .
O9 W4 O4 52.7(7) . .
O21 W4 O4 53.6(7) . .
O19 W4 O4 96.1(5) . .
O11 W4 O4 94.5(5) . .
O21' W4 O4 72.6(6) . .
O9' W4 O4 72.6(6) . .
O17 W5 O14 111.9(8) . .
O17 W5 O18 102.1(6) . .
O14 W5 O18 145.9(8) . .
O17 W5 O6 101.7(6) . .
O14 W5 O6 84.3(6) . .
O18 W5 O6 89.1(5) . .
O17 W5 O16 102.0(6) . .
O14 W5 O16 85.0(6) . .
O18 W5 O16 88.0(5) . .
O6 W5 O16 156.3(5) . .
O17 W5 O14' 93.8(7) . .
O18 W5 O14' 164.1(7) . .
O6 W5 O14' 87.9(6) . .
O16 W5 O14' 88.5(6) . .
O17 W5 O2 159.7(6) . .
O14 W5 O2 52.2(8) . .
O18 W5 O2 94.6(6) . .
O6 W5 O2 90.0(5) . .
O16 W5 O2 66.8(5) . .
O14' W5 O2 69.9(7) . .
O17 W5 O3 159.4(5) . .
O14 W5 O3 84.5(8) . .
O18 W5 O3 62.4(5) . .
O6 W5 O3 66.4(5) . .
O16 W5 O3 91.6(6) . .
O14' W5 O3 102.2(7) . .
O2 W5 O3 40.9(5) . .
O22 W6 O7 101.0(6) . .
O22 W6 O10 104.0(6) . .
O7 W6 O10 90.6(5) . .
O22 W6 O19 102.4(6) . .
O7 W6 O19 156.1(5) . .
O10 W6 O19 88.2(4) . .
O22 W6 O18 100.0(6) . 2_474
O7 W6 O18 86.6(5) . 2_474
O10 W6 O18 155.9(6) . 2_474
O19 W6 O18 84.8(4) . 2_474
O22 W6 O3 158.0(6) . 2_474
O7 W6 O3 66.3(5) . 2_474
O10 W6 O3 94.4(5) . 2_474
O19 W6 O3 90.0(5) . 2_474
O18 W6 O3 62.6(6) 2_474 2_474
O22 W6 O1 163.9(6) . .
O7 W6 O1 91.0(5) . .
O10 W6 O1 65.0(5) . .
O19 W6 O1 66.9(5) . .
O18 W6 O1 91.2(6) 2_474 .
O3 W6 O1 37.9(5) 2_474 .
N12 Cu1 N5 133.1(5) . 1_445
N12 Cu1 N7 110.6(5) . .
N5 Cu1 N7 115.6(4) 1_445 .
N11 Cu2 N2 141.3(4) . .
N11 Cu2 N8 113.7(4) . .
N2 Cu2 N8 104.2(4) . .
N4 Cu3 N9 138.3(4) 2_475 .
N4 Cu3 N3 114.8(4) 2_475 .
N9 Cu3 N3 106.9(4) . .
P1 O1 O3 59.8(8) . 2_474
P1 O1 O2 58.8(8) . .
O3 O1 O2 102.0(12) 2_474 .
P1 O1 W3 126.5(8) . .
O3 O1 W3 137.2(10) 2_474 .
O2 O1 W3 67.7(8) . .
P1 O1 W6 128.7(9) . .
O3 O1 W6 68.9(8) 2_474 .
O2 O1 W6 137.4(10) . .
W3 O1 W6 90.5(5) . .
P1 O2 O1 54.6(8) . .
P1 O2 O3 55.7(7) . .
O1 O2 O3 96.8(11) . .
P1 O2 W3 128.0(9) . .
O1 O2 W3 73.4(8) . .
O3 O2 W3 141.5(10) . .
P1 O2 W5 125.4(9) . .
O1 O2 W5 140.9(10) . .
O3 O2 W5 69.7(7) . .
W3 O2 W5 94.3(6) . .
P1 O3 O1 55.1(8) . 2_474
P1 O3 O2 55.4(7) . .
O1 O3 O2 96.6(11) 2_474 .
P1 O3 W6 128.3(9) . 2_474
O1 O3 W6 73.2(8) 2_474 2_474
O2 O3 W6 141.5(9) . 2_474
P1 O3 W5 124.8(8) . .
O1 O3 W5 139.6(10) 2_474 .
O2 O3 W5 69.4(7) . .
W6 O3 W5 94.3(5) 2_474 .
P1 O4 W4 122.6(8) . .
P1 O4 W1 120.9(8) . .
W4 O4 W1 97.1(6) . .
P1 O4 W2 119.4(8) . 2_474
W4 O4 W2 96.1(5) . 2_474
W1 O4 W2 94.4(5) . 2_474
W5 O6 W1 139.1(6) . .
W6 O7 W1 140.2(7) . 2_474
W2 O8 W1 148.2(10) . 2_474
W1 O9 W4 150.3(10) . .
W1 O8' W2 122.6(9) 2_474 .
W4 O9' W1 119.2(9) . .
W6 O10 W3 139.2(7) . .
W4 O11 W3 138.9(6) . .
W2 O13 W3 144.6(10) . .
W5 O14 W3 156.5(12) . .
W3 O13' W2 126.6(11) . .
W3 O14' W5 122.7(11) . .
W5 O16 W2 139.0(6) . .
W5 O18 W6 139.4(8) . 2_474
W4 O19 W6 137.7(6) . .
W2 O21 W4 151.3(10) 2_474 .
W4 O21' W2 121.4(9) . 2_474
C1 N1 N2 104.2(9) . .
C1 N1 H1A 127.9 . .
N2 N1 H1A 127.9 . .
N3 N2 N1 109.7(9) . .
N3 N2 Cu2 124.9(7) . .
N1 N2 Cu2 124.6(8) . .
N2 N3 N4 109.3(9) . .
N2 N3 Cu3 128.5(8) . .
N4 N3 Cu3 119.0(7) . .
N3 N4 C1 104.9(10) . .
N3 N4 Cu3 119.2(8) . 2_475
C1 N4 Cu3 134.3(8) . 2_475
C6 N5 C4 116.5(10) . .
C6 N5 Cu1 121.4(8) . 1_665
C4 N5 Cu1 121.3(8) . 1_665
C7 N6 N7 106.3(10) . .
C7 N6 H6B 126.8 . .
N7 N6 H6B 126.8 . .
N6 N7 N8 108.8(10) . .
N6 N7 Cu1 124.0(8) . .
N8 N7 Cu1 126.9(8) . .
N7 N8 N9 109.3(9) . .
N7 N8 Cu2 119.3(8) . .
N9 N8 Cu2 130.3(8) . .
N8 N9 C7 104.7(9) . .
N8 N9 Cu3 120.5(7) . .
C7 N9 Cu3 134.1(8) . .
C10 N10 C12 121.5(12) . .
C13 N11 N12 103.2(11) . .
C13 N11 Cu2 137.1(9) . .
N12 N11 Cu2 119.6(9) . .
N13 N12 N11 110.4(11) . .
N13 N12 Cu1 119.1(10) . .
N11 N12 Cu1 129.2(9) . .
N12 N13 N14 109.8(11) . .
N13 N14 C13 104.9(11) . .
N13 N14 OW1 117.9(10) . .
C13 N14 OW1 133.1(10) . .
N13 N14 H14A 127.5 . .
C13 N14 H14A 127.5 . .
OW1 N14 H14A 19.2 . .
C16 N15 C18 120.7(13) . .
N1 C1 N4 112.0(10) . .
N1 C1 C2 124.9(10) . .
N4 C1 C2 123.1(11) . .
C5 C2 C3 117.3(11) . .
C5 C2 C1 120.5(11) . .
C3 C2 C1 122.2(11) . .
C4 C3 C2 120.0(12) . .
C4 C3 H3A 120.0 . .
C2 C3 H3A 120.0 . .
N5 C4 C3 123.1(11) . .
N5 C4 H4A 118.5 . .
C3 C4 H4A 118.5 . .
C6 C5 C2 119.4(11) . .
C6 C5 H5A 120.3 . .
C2 C5 H5A 120.3 . .
N5 C6 C5 123.6(11) . .
N5 C6 H6A 118.2 . .
C5 C6 H6A 118.2 . .
N6 C7 N9 110.9(10) . .
N6 C7 C8 121.8(10) . .
N9 C7 C8 127.3(10) . .
C9 C8 C11 118.5(12) . .
C9 C8 C7 122.5(11) . .
C11 C8 C7 118.6(11) . .
C10 C9 C8 119.7(13) . .
C10 C9 H9A 120.2 . .
C8 C9 H9A 120.2 . .
N10 C10 C9 120.2(13) . .
N10 C10 H10A 119.9 . .
C9 C10 H10A 119.9 . .
C12 C11 C8 119.8(12) . .
C12 C11 H11A 120.1 . .
C8 C11 H11A 120.1 . .
N10 C12 C11 120.4(13) . .
N10 C12 H12A 119.8 . .
C11 C12 H12A 119.8 . .
N11 C13 N14 111.6(11) . .
N11 C13 C14 128.7(12) . .
N14 C13 C14 119.6(12) . .
C15 C14 C17 119.1(13) . .
C15 C14 C13 123.3(12) . .
C17 C14 C13 117.5(12) . .
C14 C15 C16 119.5(13) . .
C14 C15 H15A 120.2 . .
C16 C15 H15A 120.2 . .
N15 C16 C15 120.8(14) . .
N15 C16 H16A 119.6 . .
C15 C16 H16A 119.6 . .
C18 C17 C14 118.8(15) . .
C18 C17 H17A 120.6 . .
C14 C17 H17A 120.6 . .
N15 C18 C17 120.9(15) . .
N15 C18 H18A 119.5 . .
C17 C18 H18A 119.5 . .

loop_
_geom_bond_atom_site_label_1
_geom_bond_atom_site_label_2
_geom_bond_distance
_geom_bond_site_symmetry_2
P1 O1 1.438(17) 2_474
P1 O1 1.438(17) .
P1 O2 1.509(16) 2_474
P1 O2 1.509(16) .
P1 O3 1.515(15) .
P1 O3 1.515(15) 2_474
P1 O4 1.659(15) .
P1 O4 1.659(15) 2_474
W1 O5 1.663(9) .
W1 O9 1.805(17) .
W1 O8 1.847(16) 2_474
W1 O7 1.901(12) 2_474
W1 O6 1.908(11) .
W1 O8' 1.969(16) 2_474
W1 O9' 2.080(17) .
W1 O4 2.384(15) .
W2 O15 1.664(8) .
W2 O13 1.730(18) .
W2 O21 1.799(17) 2_474
W2 O8 1.825(15) .
W2 O16 1.893(11) .
W2 O8' 2.057(16) .
W2 O21' 2.089(17) 2_474
W2 O13' 2.09(2) .
W2 O4 2.428(15) 2_474
W3 O12 1.659(12) .
W3 O14 1.828(17) .
W3 O13' 1.828(18) .
W3 O10 1.884(10) .
W3 O11 1.899(9) .
W3 O13 1.946(17) .
W3 O14' 1.964(18) .
W3 O2 2.387(16) .
W3 O1 2.472(16) .
W4 O20 1.674(10) .
W4 O9 1.864(16) .
W4 O21 1.868(17) .
W4 O19 1.873(10) .
W4 O11 1.888(10) .
W4 O21' 1.983(16) .
W4 O9' 2.032(17) .
W4 O4 2.347(16) .
W5 O17 1.657(10) .
W5 O14 1.789(17) .
W5 O18 1.871(11) .
W5 O6 1.879(10) .
W5 O16 1.891(10) .
W5 O14' 2.070(19) .
W5 O2 2.443(16) .
W5 O3 2.448(15) .
W6 O22 1.660(9) .
W6 O7 1.862(11) .
W6 O10 1.863(10) .
W6 O19 1.917(10) .
W6 O18 1.925(11) 2_474
W6 O3 2.411(15) 2_474
W6 O1 2.473(16) .
Cu1 N12 1.939(11) .
Cu1 N5 1.950(10) 1_445
Cu1 N7 1.976(11) .
Cu2 N11 1.952(11) .
Cu2 N2 1.955(10) .
Cu2 N8 2.097(10) .
Cu3 N4 1.959(10) 2_475
Cu3 N9 1.960(10) .
Cu3 N3 2.050(10) .
O1 O3 1.59(2) 2_474
O1 O2 1.62(2) .
O2 O3 1.71(2) .
OW1 N14 1.770(16) .
N1 C1 1.333(15) .
N1 N2 1.345(14) .
N1 H1A 0.8800 .
N2 N3 1.329(14) .
N3 N4 1.329(14) .
N4 C1 1.346(15) .
N5 C6 1.343(16) .
N5 C4 1.356(16) .
N6 C7 1.322(15) .
N6 N7 1.323(14) .
N6 H6B 0.8800 .
N7 N8 1.326(14) .
N8 N9 1.337(14) .
N9 C7 1.342(15) .
N10 C10 1.334(19) .
N10 C12 1.335(18) .
N11 C13 1.334(17) .
N11 N12 1.350(15) .
N12 N13 1.288(17) .
N13 N14 1.321(16) .
N14 C13 1.335(17) .
N14 H14A 0.8800 .
N15 C16 1.33(2) .
N15 C18 1.33(2) .
C1 C2 1.465(16) .
C2 C5 1.382(16) .
C2 C3 1.394(17) .
C3 C4 1.361(18) .
C3 H3A 0.9500 .
C4 H4A 0.9500 .
C5 C6 1.376(17) .
C5 H5A 0.9500 .
C6 H6A 0.9500 .
C7 C8 1.477(16) .
C8 C9 1.376(18) .
C8 C11 1.391(17) .
C9 C10 1.36(2) .
C9 H9A 0.9500 .
C10 H10A 0.9500 .
C11 C12 1.345(18) .
C11 H11A 0.9500 .
C12 H12A 0.9500 .
C13 C14 1.478(17) .
C14 C15 1.365(19) .
C14 C17 1.389(19) .
C15 C16 1.368(19) .
C15 H15A 0.9500 .
C16 H16A 0.9500 .
C17 C18 1.36(2) .
C17 H17A 0.9500 .
C18 H18A 0.9500 .

loop_
_geom_hbond_atom_site_label_D
_geom_hbond_atom_site_label_H
_geom_hbond_atom_site_label_A
_geom_hbond_distance_DH
_geom_hbond_distance_HA
_geom_hbond_distance_DA
_geom_hbond_angle_DHA
_geom_hbond_site_symmetry_A
_geom_hbond_publ_flag
N14 H14A OW1 0.88 0.98 1.770(16) 143.7 . yes
C3 H3A O20 0.95 2.57 3.193(15) 123.2 2_575 yes
C5 H5A O8'^b 0.95 2.61 3.56(2) 177.5 2_474 yes
C5 H5A O15 0.95 2.62 3.214(15) 120.8 2_474 yes
C6 H6A O15 0.95 2.64 3.240(15) 121.5 2_474 yes
C10 H10A O18 0.95 2.51 3.36(2) 149.0 . yes
C10 H10A O22 0.95 2.63 3.428(19) 141.7 2_474 yes
C11 H11A O15 0.95 2.39 3.137(15) 135.8 2_364 yes
C15 H15A N1 0.95 2.42 3.312(16) 155.7 . yes
C16 H16A O21'^b 0.95 2.63 3.09(2) 109.8 2_575 yes
C17 H17A OW1 0.95 2.01 2.84(2) 144.9 . yes
C18 H18A O17 0.95 2.59 3.46(2) 152.0 1_656 yes

loop_
_geom_torsion_atom_site_label_1
_geom_torsion_atom_site_label_2
_geom_torsion_atom_site_label_3
_geom_torsion_atom_site_label_4
_geom_torsion
_geom_torsion_site_symmetry_1
_geom_torsion_site_symmetry_2
_geom_torsion_site_symmetry_3
_geom_torsion_site_symmetry_4
O2 P1 O1 O3 -50.6(10) 2_474 . . 2_474
O2 P1 O1 O3 129.4(10) . . . 2_474
O3 P1 O1 O3 179.998(3) . . . 2_474
O4 P1 O1 O3 -116.4(9) . . . 2_474
O4 P1 O1 O3 63.6(9) 2_474 . . 2_474
O2 P1 O1 O2 179.999(2) 2_474 . . .
O3 P1 O1 O2 50.6(10) . . . .
O3 P1 O1 O2 -129.4(10) 2_474 . . .
O4 P1 O1 O2 114.2(9) . . . .
O4 P1 O1 O2 -65.8(9) 2_474 . . .
O2 P1 O1 W3 -179.4(9) 2_474 . . .
O2 P1 O1 W3 0.6(9) . . . .
O3 P1 O1 W3 51.2(13) . . . .
O3 P1 O1 W3 -128.8(13) 2_474 . . .
O4 P1 O1 W3 114.9(11) . . . .
O4 P1 O1 W3 -65.1(11) 2_474 . . .
O2 P1 O1 W6 -51.9(13) 2_474 . . .
O2 P1 O1 W6 128.1(13) . . . .
O3 P1 O1 W6 178.7(9) . . . .
O3 P1 O1 W6 -1.3(9) 2_474 . . .
O4 P1 O1 W6 -117.6(12) . . . .
O4 P1 O1 W6 62.4(12) 2_474 . . .
O1 P1 O2 O1 179.999(0) 2_474 . . .
O3 P1 O2 O1 -131.3(10) . . . .
O3 P1 O2 O1 48.7(10) 2_474 . . .
O4 P1 O2 O1 -63.8(9) . . . .
O4 P1 O2 O1 116.2(9) 2_474 . . .
O1 P1 O2 O3 -48.7(10) 2_474 . . .
O1 P1 O2 O3 131.3(10) . . . .
O3 P1 O2 O3 180.000(2) 2_474 . . .
O4 P1 O2 O3 67.5(9) . . . .
O4 P1 O2 O3 -112.5(9) 2_474 . . .
O1 P1 O2 W3 179.3(10) 2_474 . . .
O1 P1 O2 W3 -0.7(10) . . . .
O3 P1 O2 W3 -132.0(13) . . . .
O3 P1 O2 W3 48.0(13) 2_474 . . .
O4 P1 O2 W3 -64.4(11) . . . .
O4 P1 O2 W3 115.6(11) 2_474 . . .
O1 P1 O2 W5 -48.4(13) 2_474 . . .
O1 P1 O2 W5 131.6(13) . . . .
O3 P1 O2 W5 0.3(9) . . . .
O3 P1 O2 W5 -179.7(9) 2_474 . . .
O4 P1 O2 W5 67.8(11) . . . .
O4 P1 O2 W5 -112.2(11) 2_474 . . .
O3 O1 O2 P1 -43.1(8) 2_474 . . .
W3 O1 O2 P1 -179.5(8) . . . .
W6 O1 O2 P1 -114.9(15) . . . .
P1 O1 O2 O3 -38.7(8) . . . .
O3 O1 O2 O3 -81.8(13) 2_474 . . .
W3 O1 O2 O3 141.9(10) . . . .
W6 O1 O2 O3 -153.6(13) . . . .
P1 O1 O2 W3 179.5(8) . . . .
O3 O1 O2 W3 136.4(10) 2_474 . . .
W6 O1 O2 W3 64.5(13) . . . .
P1 O1 O2 W5 -104.6(16) . . . .
O3 O1 O2 W5 -147.7(14) 2_474 . . .
W3 O1 O2 W5 75.9(15) . . . .
W6 O1 O2 W5 140.4(12) . . . .
O1 P1 O3 O1 180.001(3) . . . 2_474
O2 P1 O3 O1 49.5(10) 2_474 . . 2_474
O2 P1 O3 O1 -130.5(10) . . . 2_474
O4 P1 O3 O1 117.7(9) . . . 2_474
O4 P1 O3 O1 -62.3(9) 2_474 . . 2_474
O1 P1 O3 O2 130.5(10) 2_474 . . .
O1 P1 O3 O2 -49.5(10) . . . .
O2 P1 O3 O2 180.001(2) 2_474 . . .
O4 P1 O3 O2 -111.8(9) . . . .
O4 P1 O3 O2 68.2(9) 2_474 . . .
O1 P1 O3 W6 -1.3(9) 2_474 . . 2_474
O1 P1 O3 W6 178.7(9) . . . 2_474
O2 P1 O3 W6 48.2(12) 2_474 . . 2_474
O2 P1 O3 W6 -131.8(12) . . . 2_474
O4 P1 O3 W6 116.4(11) . . . 2_474
O4 P1 O3 W6 -63.6(11) 2_474 . . 2_474
O1 P1 O3 W5 130.2(12) 2_474 . . .
O1 P1 O3 W5 -49.8(12) . . . .
O2 P1 O3 W5 179.7(9) 2_474 . . .
O2 P1 O3 W5 -0.3(9) . . . .
O4 P1 O3 W5 -112.1(11) . . . .
O4 P1 O3 W5 67.9(11) 2_474 . . .
O1 O2 O3 P1 38.1(8) . . . .
W3 O2 O3 P1 109.9(15) . . . .
W5 O2 O3 P1 -179.8(8) . . . .
P1 O2 O3 O1 38.9(8) . . . 2_474
O1 O2 O3 O1 77.0(13) . . . 2_474
W3 O2 O3 O1 148.8(14) . . . 2_474
W5 O2 O3 O1 -140.9(9) . . . 2_474
P1 O2 O3 W6 110.0(15) . . . 2_474
O1 O2 O3 W6 148.1(14) . . . 2_474
W3 O2 O3 W6 -140.1(12) . . . 2_474
W5 O2 O3 W6 -69.8(14) . . . 2_474
P1 O2 O3 W5 179.8(8) . . . .
O1 O2 O3 W5 -142.2(10) . . . .
W3 O2 O3 W5 -70.4(14) . . . .
O1 P1 O4 W4 -179.4(9) 2_474 . . .
O1 P1 O4 W4 0.6(9) . . . .
O2 P1 O4 W4 -119.8(10) 2_474 . . .
O2 P1 O4 W4 60.2(10) . . . .
O3 P1 O4 W4 123.4(10) . . . .
O3 P1 O4 W4 -56.6(10) 2_474 . . .
O1 P1 O4 W1 57.1(10) 2_474 . . .
O1 P1 O4 W1 -122.9(10) . . . .
O2 P1 O4 W1 116.7(10) 2_474 . . .
O2 P1 O4 W1 -63.3(10) . . . .
O3 P1 O4 W1 -0.2(8) . . . .
O3 P1 O4 W1 179.8(8) 2_474 . . .
O1 P1 O4 W2 -59.0(10) 2_474 . . 2_474
O1 P1 O4 W2 121.0(10) . . . 2_474
O2 P1 O4 W2 0.6(8) 2_474 . . 2_474
O2 P1 O4 W2 -179.4(8) . . . 2_474
O3 P1 O4 W2 -116.2(10) . . . 2_474
O3 P1 O4 W2 63.8(10) 2_474 . . 2_474
O17 W5 O6 W1 -152.5(10) . . . .
O14 W5 O6 W1 96.2(12) . . . .
O18 W5 O6 W1 -50.3(11) . . . .
O16 W5 O6 W1 32.6(19) . . . .
O14' W5 O6 W1 114.1(12) . . . .
O2 W5 O6 W1 44.3(11) . . . .
O3 W5 O6 W1 9.8(9) . . . .
O22 W6 O7 W1 -156.1(10) . . . 2_474
O10 W6 O7 W1 99.5(10) . . . 2_474
O19 W6 O7 W1 12.6(19) . . . 2_474
O18 W6 O7 W1 -56.6(11) 2_474 . . 2_474
O3 W6 O7 W1 4.9(9) 2_474 . . 2_474
O1 W6 O7 W1 34.6(10) . . . 2_474
O15 W2 O8 W1 121(2) . . . 2_474
O13 W2 O8 W1 -135(2) . . . 2_474
O21 W2 O8 W1 7(2) 2_474 . . 2_474
O16 W2 O8 W1 -67(3) . . . 2_474
O4 W2 O8 W1 -34.3(18) 2_474 . . 2_474
O5 W1 O9 W4 -123(2) . . . .
O8 W1 O9 W4 -6(2) 2_474 . . .
O7 W1 O9 W4 70(3) 2_474 . . .
O6 W1 O9 W4 140(2) . . . .
O4 W1 O9 W4 37.2(19) . . . .
O20 W4 O9 W1 121(2) . . . .
O21 W4 O9 W1 6(2) . . . .
O19 W4 O9 W1 -67(3) . . . .
O11 W4 O9 W1 -140(2) . . . .
O4 W4 O9 W1 -38(2) . . . .
O22 W6 O10 W3 159.6(9) . . . .
O7 W6 O10 W3 -98.9(9) . . . .
O19 W6 O10 W3 57.3(9) . . . .
O18 W6 O10 W3 -15.7(16) 2_474 . . .
O3 W6 O10 W3 -32.6(9) 2_474 . . .
O1 W6 O10 W3 -8.0(8) . . . .
O12 W3 O10 W6 -157.3(10) . . . .
O14 W3 O10 W6 18.9(15) . . . .
O13' W3 O10 W6 108.8(10) . . . .
O11 W3 O10 W6 -57.8(9) . . . .
O13 W3 O10 W6 93.3(10) . . . .
O14' W3 O10 W6 12(3) . . . .
O2 W3 O10 W6 32.8(9) . . . .
O1 W3 O10 W6 8.0(8) . . . .
O20 W4 O11 W3 -155.6(9) . . . .
O9 W4 O11 W3 92.8(11) . . . .
O21 W4 O11 W3 19.4(16) . . . .
O19 W4 O11 W3 -54.3(10) . . . .
O21' W4 O11 W3 49(3) . . . .
O9' W4 O11 W3 114.4(11) . . . .
O4 W4 O11 W3 41.7(10) . . . .
O12 W3 O11 W4 157.5(10) . . . .
O14 W3 O11 W4 -93.2(11) . . . .
O13' W3 O11 W4 -41(3) . . . .
O10 W3 O11 W4 55.0(10) . . . .
O13 W3 O11 W4 -16.6(18) . . . .
O14' W3 O11 W4 -112.9(11) . . . .
O2 W3 O11 W4 -40.2(10) . . . .
O1 W3 O11 W4 -9.0(9) . . . .
O15 W2 O13 W3 -134.9(19) . . . .
O21 W2 O13 W3 47(3) 2_474 . . .
O8 W2 O13 W3 117(2) . . . .
O16 W2 O13 W3 -31(2) . . . .
O4 W2 O13 W3 64(2) 2_474 . . .
O17 W5 O14 W3 135(3) . . . .
O18 W5 O14 W3 -45(3) . . . .
O6 W5 O14 W3 -125(3) . . . .
O16 W5 O14 W3 34(3) . . . .
O2 W5 O14 W3 -30(3) . . . .
O3 W5 O14 W3 -58(3) . . . .
O12 W3 O14 W5 -136(3) . . . .
O10 W3 O14 W5 48(3) . . . .
O11 W3 O14 W5 125(3) . . . .
O13 W3 O14 W5 -26(3) . . . .
O2 W3 O14 W5 31(3) . . . .
O1 W3 O14 W5 58(3) . . . .
O12 W3 O13' W2 167.4(12) . . . .
O10 W3 O13' W2 -89.4(13) . . . .
O11 W3 O13' W2 6(4) . . . .
O14' W3 O13' W2 77.8(14) . . . .
O2 W3 O13' W2 4.8(11) . . . .
O1 W3 O13' W2 -24.2(14) . . . .
O17 W5 O16 W2 -154.9(11) . . . .
O14 W5 O16 W2 -43.5(13) . . . .
O18 W5 O16 W2 103.1(12) . . . .
O6 W5 O16 W2 20(2) . . . .
O14' W5 O16 W2 -61.4(13) . . . .
O2 W5 O16 W2 7.3(11) . . . .
O3 W5 O16 W2 40.8(12) . . . .
O15 W2 O16 W5 156.8(11) . . . .
O13 W2 O16 W5 46.8(13) . . . .
O21 W2 O16 W5 -92.6(13) 2_474 . . .
O8 W2 O16 W5 -16(2) . . . .
O8' W2 O16 W5 -51(3) . . . .
O21' W2 O16 W5 -111.6(12) 2_474 . . .
O13' W2 O16 W5 60.6(13) . . . .
O4 W2 O16 W5 -42.2(12) 2_474 . . .
O17 W5 O18 W6 152.9(10) . . . 2_474
O14 W5 O18 W6 -27.2(16) . . . 2_474
O6 W5 O18 W6 51.2(10) . . . 2_474
O16 W5 O18 W6 -105.3(10) . . . 2_474
O14' W5 O18 W6 -28(3) . . . 2_474
O2 W5 O18 W6 -38.8(10) . . . 2_474
O3 W5 O18 W6 -12.5(8) . . . 2_474
O20 W4 O19 W6 152.3(10) . . . .
O9 W4 O19 W6 -21.0(17) . . . .
O21 W4 O19 W6 -95.6(11) . . . .
O11 W4 O19 W6 50.6(10) . . . .
O21' W4 O19 W6 -116.7(11) . . . .
O9' W4 O19 W6 -47(3) . . . .
O4 W4 O19 W6 -43.8(10) . . . .
O20 W4 O21 W2 -121(2) . . . 2_474
O9 W4 O21 W2 -7(3) . . . 2_474
O19 W4 O21 W2 140(3) . . . 2_474
O11 W4 O21 W2 64(3) . . . 2_474
O4 W4 O21 W2 36(2) . . . 2_474
C1 N1 N2 N3 0.0(12) . . . .
C1 N1 N2 Cu2 170.5(7) . . . .
N1 N2 N3 N4 0.3(12) . . . .
Cu2 N2 N3 N4 -170.2(7) . . . .
N1 N2 N3 Cu3 159.5(8) . . . .
Cu2 N2 N3 Cu3 -11.0(13) . . . .
N2 N3 N4 C1 -0.4(12) . . . .
Cu3 N3 N4 C1 -161.9(7) . . . .
N2 N3 N4 Cu3 -167.7(7) . . . 2_475
Cu3 N3 N4 Cu3 30.8(11) . . . 2_475
C7 N6 N7 N8 0.7(13) . . . .
C7 N6 N7 Cu1 -173.2(8) . . . .
N6 N7 N8 N9 -0.2(13) . . . .
Cu1 N7 N8 N9 173.5(8) . . . .
N6 N7 N8 Cu2 -169.5(8) . . . .
Cu1 N7 N8 Cu2 4.2(14) . . . .
N7 N8 N9 C7 -0.4(12) . . . .
Cu2 N8 N9 C7 167.4(8) . . . .
N7 N8 N9 Cu3 171.1(7) . . . .
Cu2 N8 N9 Cu3 -21.2(13) . . . .
C13 N11 N12 N13 1.0(15) . . . .
Cu2 N11 N12 N13 -174.9(9) . . . .
C13 N11 N12 Cu1 167.4(10) . . . .
Cu2 N11 N12 Cu1 -8.4(16) . . . .
N11 N12 N13 N14 -1.1(17) . . . .
Cu1 N12 N13 N14 -169.1(10) . . . .
N12 N13 N14 C13 0.7(16) . . . .
N12 N13 N14 OW1 160.9(11) . . . .
N2 N1 C1 N4 -0.2(12) . . . .
N2 N1 C1 C2 -177.7(10) . . . .
N3 N4 C1 N1 0.4(12) . . . .
Cu3 N4 C1 N1 164.8(8) 2_475 . . .
N3 N4 C1 C2 178.0(10) . . . .
Cu3 N4 C1 C2 -17.6(17) 2_475 . . .
N1 C1 C2 C5 146.9(12) . . . .
N4 C1 C2 C5 -30.4(17) . . . .
N1 C1 C2 C3 -33.6(17) . . . .
N4 C1 C2 C3 149.1(12) . . . .
C5 C2 C3 C4 3.1(18) . . . .
C1 C2 C3 C4 -176.5(11) . . . .
C6 N5 C4 C3 -2.3(18) . . . .
Cu1 N5 C4 C3 167.7(10) 1_665 . . .
C2 C3 C4 N5 0.0(19) . . . .
C3 C2 C5 C6 -3.8(17) . . . .
C1 C2 C5 C6 175.7(11) . . . .
C4 N5 C6 C5 1.4(18) . . . .
Cu1 N5 C6 C5 -168.5(9) 1_665 . . .
C2 C5 C6 N5 1.7(19) . . . .
N7 N6 C7 N9 -1.0(14) . . . .
N7 N6 C7 C8 176.4(10) . . . .
N8 N9 C7 N6 0.9(13) . . . .
Cu3 N9 C7 N6 -168.9(9) . . . .
N8 N9 C7 C8 -176.4(11) . . . .
Cu3 N9 C7 C8 13.9(19) . . . .
N6 C7 C8 C9 -144.9(13) . . . .
N9 C7 C8 C9 32.1(19) . . . .
N6 C7 C8 C11 27.8(17) . . . .
N9 C7 C8 C11 -155.2(12) . . . .
C11 C8 C9 C10 2(2) . . . .
C7 C8 C9 C10 174.4(13) . . . .
C12 N10 C10 C9 1(2) . . . .
C8 C9 C10 N10 -2(2) . . . .
C9 C8 C11 C12 -1.0(19) . . . .
C7 C8 C11 C12 -174.1(11) . . . .
C10 N10 C12 C11 0(2) . . . .
C8 C11 C12 N10 0(2) . . . .
N12 N11 C13 N14 -0.5(14) . . . .
Cu2 N11 C13 N14 174.2(10) . . . .
N12 N11 C13 C14 -177.0(12) . . . .
Cu2 N11 C13 C14 -2(2) . . . .
N13 N14 C13 N11 -0.1(15) . . . .
OW1 N14 C13 N11 -155.9(12) . . . .
N13 N14 C13 C14 176.8(12) . . . .
OW1 N14 C13 C14 21(2) . . . .
N11 C13 C14 C15 -16(2) . . . .
N14 C13 C14 C15 167.8(13) . . . .
N11 C13 C14 C17 162.9(14) . . . .
N14 C13 C14 C17 -13.4(19) . . . .
C17 C14 C15 C16 3(2) . . . .
C13 C14 C15 C16 -178.5(12) . . . .
C18 N15 C16 C15 4(2) . . . .
C14 C15 C16 N15 -3(2) . . . .
C15 C14 C17 C18 -2(2) . . . .
C13 C14 C17 C18 178.9(16) . . . .
C16 N15 C18 C17 -3(3) . . . .
C14 C17 C18 N15 3(3) . . . .
